data_4087574
loop_
_publ_author_name
'Karthik, Vedhagiri'
'Gupta, Vivek'
'Anantharaman, Ganapathi'

_publ_section_title
;
 Synthesis, Structure, and Coordination Chemistry of
 Phosphine-Functionalized Imidazole/Imidazolium Salts and Cleavage of a
 C--P Bond in an NHC--Phosphenium Salt using a Pd(0) Precursor
;
_journal_issue 15
_journal_name_full Organometallics
_journal_page_first 3713
_journal_paper_doi 10.1021/acs.organomet.5b00336
_journal_volume 34
_journal_year 2015
_chemical_formula_moiety 'C58 H54 Cl2 Cu2 N4 P4, B F4, Cu Cl2, 3(C2 H3 N)'
_chemical_formula_sum 'C64 H63 B Cl4 Cu3 F4 N7 P4'
_chemical_formula_weight 1473.32
_space_group_IT_number 2
_space_group_name_Hall '-P 1'
_space_group_name_H-M_alt 'P -1'
_symmetry_cell_setting triclinic
_symmetry_space_group_name_Hall '-P 1'
_symmetry_space_group_name_H-M 'P -1'
_atom_sites_solution_hydrogens geom
_atom_sites_solution_primary direct
_atom_sites_solution_secondary difmap
_audit_creation_method SHELXL-97
_cell_angle_alpha 67.403(4)
_cell_angle_beta 72.427(4)
_cell_angle_gamma 74.112(5)
_cell_formula_units_Z 2
_cell_length_a 12.081(3)
_cell_length_b 16.897(4)
_cell_length_c 18.656(4)
_cell_measurement_reflns_used 3938
_cell_measurement_temperature 100(2)
_cell_measurement_theta_max 26.51
_cell_measurement_theta_min 2.35
_cell_volume 3297.6(13)
_computing_cell_refinement 'Bruker SMART'
_computing_data_collection 'Bruker SMART'
_computing_data_reduction 'Bruker SAINT'
_computing_molecular_graphics 'ORTEP 3v2'
_computing_structure_refinement 'SHELXL-97 (Sheldrick, 1997)'
_computing_structure_solution 'SHELXS-97 (Sheldrick, 1990)'
_diffrn_ambient_temperature 100(2)
_diffrn_measured_fraction_theta_full 0.969
_diffrn_measured_fraction_theta_max 0.969
_diffrn_measurement_device_type 'CCD area detector'
_diffrn_measurement_method 'phi and omega scans'
_diffrn_radiation_monochromator graphite
_diffrn_radiation_source 'fine-focus sealed tube'
_diffrn_radiation_type MoK\a
_diffrn_radiation_wavelength 0.71073
_diffrn_reflns_av_R_equivalents 0.0536
_diffrn_reflns_av_sigmaI/netI 0.1046
_diffrn_reflns_limit_h_max 14
_diffrn_reflns_limit_h_min -12
_diffrn_reflns_limit_k_max 18
_diffrn_reflns_limit_k_min -20
_diffrn_reflns_limit_l_max 22
_diffrn_reflns_limit_l_min -22
_diffrn_reflns_number 18526
_diffrn_reflns_theta_full 26.00
_diffrn_reflns_theta_max 26.00
_diffrn_reflns_theta_min 1.80
_exptl_absorpt_coefficient_mu 1.275
_exptl_absorpt_correction_T_max 0.8831
_exptl_absorpt_correction_T_min 0.7846
_exptl_absorpt_correction_type empirical
_exptl_absorpt_process_details sadabs
_exptl_crystal_colour colorless
_exptl_crystal_density_diffrn 1.484
_exptl_crystal_density_method 'not measured'
_exptl_crystal_description Needle
_exptl_crystal_F_000 1504
_exptl_crystal_size_max 0.20
_exptl_crystal_size_mid 0.14
_exptl_crystal_size_min 0.10
_refine_diff_density_max 1.369
_refine_diff_density_min -0.590
_refine_diff_density_rms 0.130
_refine_ls_extinction_method none
_refine_ls_goodness_of_fit_ref 1.057
_refine_ls_hydrogen_treatment constr
_refine_ls_matrix_type full
_refine_ls_number_parameters 791
_refine_ls_number_reflns 12540
_refine_ls_number_restraints 0
_refine_ls_restrained_S_all 1.057
_refine_ls_R_factor_all 0.0930
_refine_ls_R_factor_gt 0.0639
_refine_ls_shift/su_max 0.000
_refine_ls_shift/su_mean 0.000
_refine_ls_structure_factor_coef Fsqd
_refine_ls_weighting_details 'calc w=1/[\s^2^(Fo^2^)+(0.0901P)^2^+0.0000P] where P=(Fo^2^+2Fc^2^)/3'
_refine_ls_weighting_scheme calc
_refine_ls_wR_factor_gt 0.1561
_refine_ls_wR_factor_ref 0.1960
_reflns_number_gt 8710
_reflns_number_total 12540
_reflns_threshold_expression >2sigma(I)
_cod_data_source_file om5b00336_si_002.cif
_cod_data_source_block 10aprdm
_cod_depositor_comments
;
The following automatic conversions were performed:

data item '_exptl_absorpt_correction_type' value 'Empirical' was
changed to 'empirical' in accordance with the
/home/saulius/struct/COD-crude-data/automatic-downloads/DataCite-retrospective/ACS/depositions/lib/dictionaries/cif_core.dic
dictionary named 'cif_core.dic' version 2.4.2 last updated on
2011-04-26.

data item '_symmetry_cell_setting' value 'Triclinic' was changed to
'triclinic' in accordance with the
/home/saulius/struct/COD-crude-data/automatic-downloads/DataCite-retrospective/ACS/depositions/lib/dictionaries/cif_core.dic
dictionary named 'cif_core.dic' version 2.4.2 last updated on
2011-04-26.

Automatic conversion script
Id: cif_fix_values 6909 2019-04-08 15:41:33Z antanas 

2020-10-09
Z value and formula fixed to values more according to usual
chemical conventions.                 miguel
;
_cod_original_formula_weight 736.66
_cod_original_formula_moiety 'C32 H31.5 B0.5 Cl2 Cu1.5 F2 N3.5 P2'
_cod_original_formula_units_Z 4
_cod_original_cell_volume 3297.7(14)
_cod_original_sg_symbol_Hall -P1
_cod_original_sg_symbol_H-M 'P-1   '
_cod_original_formula_sum 'C32 H31.50 B0.50 Cl2 Cu1.50 F2 N3.50 P2'
_cod_database_code 4087574

loop_
_symmetry_equiv_pos_as_xyz
'x, y, z'
'-x, -y, -z'

loop_
_atom_site_label
_atom_site_type_symbol
_atom_site_fract_x
_atom_site_fract_y
_atom_site_fract_z
_atom_site_U_iso_or_equiv
_atom_site_adp_type
_atom_site_occupancy
_atom_site_symmetry_multiplicity
_atom_site_calc_flag
_atom_site_refinement_flags
B1 B 0.8451(6) 0.6669(4) 0.2400(4) 0.0356(15) Uani 1 1 d .
C4 C 1.0689(5) 0.4704(3) 0.1410(3) 0.0290(12) Uani 1 1 d .
H4A H 1.1124 0.5120 0.1376 0.044 Uiso 1 1 calc R
H4B H 1.0145 0.4983 0.1065 0.044 Uiso 1 1 calc R
H4C H 1.1227 0.4235 0.1250 0.044 Uiso 1 1 calc R
C1 C 1.0134(4) 0.4546(3) 0.2837(3) 0.0239(11) Uani 1 1 d .
H1 H 1.0637 0.4894 0.2803 0.029 Uiso 1 1 calc R
C5 C 0.9227(5) 0.4260(4) 0.4274(3) 0.0287(12) Uani 1 1 d .
H5A H 0.9736 0.4631 0.4233 0.043 Uiso 1 1 calc R
H5B H 0.9409 0.3699 0.4659 0.043 Uiso 1 1 calc R
H5C H 0.8420 0.4515 0.4438 0.043 Uiso 1 1 calc R
C2 C 0.8818(4) 0.3685(3) 0.3317(3) 0.0203(10) Uani 1 1 d .
C3 C 0.9223(4) 0.3810(3) 0.2516(3) 0.0252(11) Uani 1 1 d .
C6 C 0.8218(5) 0.2447(3) 0.4868(3) 0.0264(11) Uani 1 1 d .
C7 C 0.9304(5) 0.1913(4) 0.4815(3) 0.0338(13) Uani 1 1 d .
H7 H 0.9752 0.1879 0.4322 0.041 Uiso 1 1 calc R
C8 C 0.9730(5) 0.1424(4) 0.5496(3) 0.0375(14) Uani 1 1 d .
H8 H 1.0481 0.1084 0.5458 0.045 Uiso 1 1 calc R
C9 C 0.9034(6) 0.1442(4) 0.6238(3) 0.0389(14) Uani 1 1 d .
H9 H 0.9307 0.1103 0.6699 0.047 Uiso 1 1 calc R
C10 C 0.7952(5) 0.1961(4) 0.6281(3) 0.0394(15) Uani 1 1 d .
H10 H 0.7485 0.1972 0.6776 0.047 Uiso 1 1 calc R
C11 C 0.7523(5) 0.2478(4) 0.5596(3) 0.0307(12) Uani 1 1 d .
H11 H 0.6784 0.2835 0.5632 0.037 Uiso 1 1 calc R
C12 C 0.6403(4) 0.3822(3) 0.4114(3) 0.0243(11) Uani 1 1 d .
C13 C 0.6381(5) 0.4723(4) 0.3748(3) 0.0285(12) Uani 1 1 d .
H13 H 0.7075 0.4928 0.3443 0.034 Uiso 1 1 calc R
C14 C 0.5331(5) 0.5311(4) 0.3836(3) 0.0356(13) Uani 1 1 d .
H14 H 0.5326 0.5906 0.3588 0.043 Uiso 1 1 calc R
C15 C 0.4284(5) 0.5015(4) 0.4295(4) 0.0422(15) Uani 1 1 d .
H15 H 0.3581 0.5407 0.4356 0.051 Uiso 1 1 calc R
C16 C 0.4306(5) 0.4133(4) 0.4655(3) 0.0395(15) Uani 1 1 d .
H16 H 0.3613 0.3933 0.4968 0.047 Uiso 1 1 calc R
C17 C 0.5344(5) 0.3537(4) 0.4560(3) 0.0321(12) Uani 1 1 d .
H17 H 0.5333 0.2943 0.4796 0.038 Uiso 1 1 calc R
C18 C 1.0024(4) 0.3044(3) 0.1284(3) 0.0229(11) Uani 1 1 d .
C19 C 1.0936(5) 0.2423(3) 0.1575(3) 0.0302(12) Uani 1 1 d .
H19 H 1.0855 0.2147 0.2121 0.036 Uiso 1 1 calc R
C20 C 1.1984(5) 0.2205(4) 0.1053(4) 0.0384(14) Uani 1 1 d .
H20 H 1.2612 0.1800 0.1246 0.046 Uiso 1 1 calc R
C21 C 1.2060(5) 0.2617(4) 0.0231(4) 0.0389(14) Uani 1 1 d .
H21 H 1.2742 0.2472 -0.0126 0.047 Uiso 1 1 calc R
C22 C 1.1159(5) 0.3217(4) -0.0051(3) 0.0358(13) Uani 1 1 d .
H22 H 1.1231 0.3485 -0.0597 0.043 Uiso 1 1 calc R
C23 C 1.0122(5) 0.3440(3) 0.0469(3) 0.0276(11) Uani 1 1 d .
H23 H 0.9502 0.3852 0.0272 0.033 Uiso 1 1 calc R
C24 C 0.7703(4) 0.4153(3) 0.1465(3) 0.0228(11) Uani 1 1 d .
C25 C 0.7357(4) 0.4979(3) 0.1538(3) 0.0283(12) Uani 1 1 d .
H25 H 0.7692 0.5123 0.1849 0.034 Uiso 1 1 calc R
C26 C 0.6509(5) 0.5591(3) 0.1148(3) 0.0350(13) Uani 1 1 d .
H26 H 0.6264 0.6139 0.1205 0.042 Uiso 1 1 calc R
C27 C 0.6038(5) 0.5375(4) 0.0675(4) 0.0429(15) Uani 1 1 d .
H27 H 0.5476 0.5784 0.0410 0.052 Uiso 1 1 calc R
C28 C 0.6386(5) 0.4565(4) 0.0589(4) 0.0429(15) Uani 1 1 d .
H28 H 0.6072 0.4431 0.0260 0.052 Uiso 1 1 calc R
C29 C 0.7209(5) 0.3948(4) 0.0994(3) 0.0310(12) Uani 1 1 d .
H29 H 0.7428 0.3395 0.0948 0.037 Uiso 1 1 calc R
C33 C 0.7889(5) -0.0380(4) 0.0469(3) 0.0328(13) Uani 1 1 d .
H33A H 0.7896 -0.0818 0.0258 0.049 Uiso 1 1 calc R
H33B H 0.8683 -0.0301 0.0380 0.049 Uiso 1 1 calc R
H33C H 0.7430 0.0160 0.0207 0.049 Uiso 1 1 calc R
C30 C 0.6641(4) -0.1219(3) 0.1699(3) 0.0224(11) Uani 1 1 d .
H30 H 0.6443 -0.1537 0.1459 0.027 Uiso 1 1 calc R
C34 C 0.5399(5) -0.1833(4) 0.3014(3) 0.0361(14) Uani 1 1 d .
H34A H 0.5255 -0.2177 0.2755 0.054 Uiso 1 1 calc R
H34B H 0.4670 -0.1481 0.3186 0.054 Uiso 1 1 calc R
H34C H 0.5722 -0.2211 0.3467 0.054 Uiso 1 1 calc R
C31 C 0.6730(4) -0.0700(3) 0.2590(3) 0.0233(11) Uani 1 1 d .
C32 C 0.7440(4) -0.0307(3) 0.1878(3) 0.0216(10) Uani 1 1 d .
C35 C 0.4864(5) -0.0249(3) 0.3761(3) 0.0294(12) Uani 1 1 d .
C36 C 0.4292(5) 0.0383(4) 0.3203(4) 0.0374(14) Uani 1 1 d .
H36 H 0.4730 0.0707 0.2729 0.045 Uiso 1 1 calc R
C37 C 0.3050(5) 0.0549(4) 0.3335(4) 0.0414(15) Uani 1 1 d .
H37 H 0.2670 0.0967 0.2947 0.050 Uiso 1 1 calc R
C38 C 0.2402(5) 0.0078(4) 0.4057(4) 0.0474(17) Uani 1 1 d .
H38 H 0.1582 0.0182 0.4157 0.057 Uiso 1 1 calc R
C39 C 0.2973(5) -0.0532(4) 0.4613(4) 0.0439(16) Uani 1 1 d .
H39 H 0.2536 -0.0842 0.5096 0.053 Uiso 1 1 calc R
C40 C 0.4200(5) -0.0705(4) 0.4477(3) 0.0310(12) Uani 1 1 d .
H40 H 0.4574 -0.1126 0.4867 0.037 Uiso 1 1 calc R
C41 C 0.7000(5) -0.1421(3) 0.4213(3) 0.0276(12) Uani 1 1 d .
C42 C 0.6790(5) -0.1423(4) 0.4986(3) 0.0370(14) Uani 1 1 d .
H42 H 0.6362 -0.0929 0.5115 0.044 Uiso 1 1 calc R
C43 C 0.7211(6) -0.2151(4) 0.5568(3) 0.0430(15) Uani 1 1 d .
H43 H 0.7055 -0.2148 0.6087 0.052 Uiso 1 1 calc R
C44 C 0.7866(5) -0.2887(4) 0.5376(3) 0.0365(13) Uani 1 1 d .
H44 H 0.8144 -0.3379 0.5767 0.044 Uiso 1 1 calc R
C45 C 0.8101(5) -0.2883(4) 0.4610(3) 0.0343(13) Uani 1 1 d .
H45 H 0.8543 -0.3375 0.4481 0.041 Uiso 1 1 calc R
C46 C 0.7686(4) -0.2155(4) 0.4025(3) 0.0286(12) Uani 1 1 d .
H46 H 0.7866 -0.2155 0.3504 0.034 Uiso 1 1 calc R
C47 C 0.8094(4) 0.1363(3) 0.0852(3) 0.0254(11) Uani 1 1 d .
C48 C 0.6975(5) 0.1720(4) 0.0711(3) 0.0319(12) Uani 1 1 d .
H48 H 0.6338 0.1471 0.1067 0.038 Uiso 1 1 calc R
C49 C 0.6784(5) 0.2436(4) 0.0055(3) 0.0341(13) Uani 1 1 d .
H49 H 0.6026 0.2663 -0.0037 0.041 Uiso 1 1 calc R
C50 C 0.7735(6) 0.2818(4) -0.0469(3) 0.0389(15) Uani 1 1 d .
H50 H 0.7610 0.3309 -0.0907 0.047 Uiso 1 1 calc R
C51 C 0.8856(6) 0.2473(4) -0.0345(3) 0.0376(14) Uani 1 1 d .
H51 H 0.9489 0.2726 -0.0702 0.045 Uiso 1 1 calc R
C52 C 0.9046(5) 0.1746(3) 0.0316(3) 0.0306(12) Uani 1 1 d .
H52 H 0.9806 0.1514 0.0401 0.037 Uiso 1 1 calc R
C53 C 0.9790(4) -0.0037(3) 0.1658(3) 0.0219(10) Uani 1 1 d .
C54 C 1.0550(5) 0.0384(4) 0.1767(3) 0.0325(12) Uani 1 1 d .
H54 H 1.0257 0.0901 0.1884 0.039 Uiso 1 1 calc R
C55 C 1.1732(5) 0.0028(4) 0.1700(3) 0.0328(13) Uani 1 1 d .
H55 H 1.2239 0.0310 0.1764 0.039 Uiso 1 1 calc R
C56 C 1.2167(5) -0.0744(4) 0.1538(3) 0.0316(13) Uani 1 1 d .
H56 H 1.2968 -0.0977 0.1490 0.038 Uiso 1 1 calc R
C57 C 1.1428(5) -0.1171(4) 0.1447(3) 0.0331(13) Uani 1 1 d .
H57 H 1.1725 -0.1695 0.1344 0.040 Uiso 1 1 calc R
C58 C 1.0229(5) -0.0816(3) 0.1508(3) 0.0300(12) Uani 1 1 d .
H58 H 0.9726 -0.1105 0.1449 0.036 Uiso 1 1 calc R
C59 C 0.4170(6) 0.2835(5) 0.1577(4) 0.063(2) Uani 1 1 d .
H59A H 0.4825 0.2668 0.1827 0.094 Uiso 1 1 calc R
H59B H 0.4232 0.3379 0.1151 0.094 Uiso 1 1 calc R
H59C H 0.4178 0.2395 0.1369 0.094 Uiso 1 1 calc R
C60 C 0.3079(6) 0.2933(4) 0.2157(4) 0.0411(15) Uani 1 1 d .
C61 C 0.4476(5) 0.4212(4) 0.2697(4) 0.0418(15) Uani 1 1 d .
H61A H 0.4812 0.4560 0.2850 0.063 Uiso 1 1 calc R
H61B H 0.5075 0.3948 0.2343 0.063 Uiso 1 1 calc R
H61C H 0.4163 0.3765 0.3163 0.063 Uiso 1 1 calc R
C62 C 0.3543(5) 0.4755(4) 0.2302(4) 0.0366(13) Uani 1 1 d .
C63 C 0.1280(7) 0.6783(5) 0.2826(4) 0.063(2) Uani 1 1 d .
H63A H 0.0795 0.7259 0.2998 0.094 Uiso 1 1 calc R
H63B H 0.0940 0.6699 0.2463 0.094 Uiso 1 1 calc R
H63C H 0.2057 0.6912 0.2563 0.094 Uiso 1 1 calc R
C64 C 0.1353(6) 0.5988(5) 0.3517(4) 0.0453(16) Uani 1 1 d .
Cl1 Cl 0.60849(11) 0.20167(8) 0.30104(8) 0.0314(3) Uani 1 1 d .
Cl2 Cl 0.89110(11) 0.08839(8) 0.34607(7) 0.0259(3) Uani 1 1 d .
Cl3 Cl 0.47027(13) 0.04727(12) 1.10372(11) 0.0563(5) Uani 1 1 d .
Cl4 Cl 0.51164(13) 0.22703(10) 0.87071(10) 0.0447(4) Uani 1 1 d .
Cu1 Cu 0.78043(5) 0.22943(4) 0.31066(3) 0.02382(17) Uani 1 1 d .
Cu2 Cu 0.74301(5) 0.07248(4) 0.29782(3) 0.02409(17) Uani 1 1 d .
Cu3 Cu 0.49613(6) 0.13074(5) 0.98452(5) 0.0477(2) Uani 1 1 d .
F1 F 0.7355(5) 0.6679(3) 0.2342(4) 0.112(2) Uani 1 1 d .
F2 F 0.9274(5) 0.6255(2) 0.1893(2) 0.0811(16) Uani 1 1 d .
F3 F 0.8626(3) 0.7500(2) 0.2181(2) 0.0473(9) Uani 1 1 d .
F4 F 0.8608(4) 0.6198(2) 0.3160(2) 0.0712(13) Uani 1 1 d .
N1 N 1.0037(3) 0.4359(3) 0.2231(2) 0.0220(9) Uani 1 1 d .
N2 N 0.9407(3) 0.4162(3) 0.3496(2) 0.0209(9) Uani 1 1 d .
N3 N 0.7360(3) -0.0658(3) 0.1338(2) 0.0219(9) Uani 1 1 d .
N4 N 0.6238(3) -0.1269(3) 0.2455(2) 0.0227(9) Uani 1 1 d .
N5 N 0.2223(6) 0.3008(4) 0.2622(3) 0.0517(14) Uani 1 1 d .
N6 N 0.2790(5) 0.5183(4) 0.2004(4) 0.0594(16) Uani 1 1 d .
N7 N 0.1414(5) 0.5365(4) 0.4053(4) 0.0574(16) Uani 1 1 d .
P1 P 0.77093(11) 0.30186(9) 0.39332(7) 0.0224(3) Uani 1 1 d .
P2 P 0.87028(11) 0.32862(8) 0.20211(7) 0.0211(3) Uani 1 1 d .
P3 P 0.64740(12) -0.04218(9) 0.34819(7) 0.0241(3) Uani 1 1 d .
P4 P 0.82486(11) 0.04958(8) 0.17936(7) 0.0213(3) Uani 1 1 d .

loop_
_atom_site_aniso_label
_atom_site_aniso_U_11
_atom_site_aniso_U_22
_atom_site_aniso_U_33
_atom_site_aniso_U_23
_atom_site_aniso_U_13
_atom_site_aniso_U_12
B1 0.039(4) 0.029(4) 0.036(4) -0.010(3) -0.008(3) -0.002(3)
C4 0.024(3) 0.030(3) 0.027(3) -0.006(2) -0.001(2) -0.007(2)
C1 0.019(2) 0.021(3) 0.031(3) -0.007(2) -0.010(2) 0.000(2)
C5 0.032(3) 0.034(3) 0.025(3) -0.012(2) -0.009(2) -0.007(2)
C2 0.022(2) 0.018(3) 0.019(2) -0.004(2) -0.0044(19) -0.004(2)
C3 0.023(3) 0.025(3) 0.029(3) -0.011(2) -0.009(2) 0.000(2)
C6 0.031(3) 0.024(3) 0.026(3) -0.003(2) -0.014(2) -0.008(2)
C7 0.042(3) 0.031(3) 0.025(3) -0.005(2) -0.008(2) -0.005(3)
C8 0.035(3) 0.039(4) 0.037(3) -0.003(3) -0.018(3) -0.006(3)
C9 0.051(4) 0.043(4) 0.023(3) 0.001(3) -0.017(3) -0.015(3)
C10 0.042(4) 0.050(4) 0.021(3) 0.006(3) -0.012(2) -0.020(3)
C11 0.028(3) 0.036(3) 0.029(3) -0.012(3) -0.004(2) -0.007(2)
C12 0.026(3) 0.032(3) 0.019(2) -0.010(2) -0.007(2) -0.007(2)
C13 0.023(3) 0.033(3) 0.032(3) -0.014(2) -0.005(2) -0.005(2)
C14 0.034(3) 0.032(3) 0.043(3) -0.014(3) -0.010(3) -0.006(3)
C15 0.029(3) 0.048(4) 0.053(4) -0.028(3) -0.011(3) 0.008(3)
C16 0.017(3) 0.062(4) 0.044(3) -0.026(3) -0.003(2) -0.005(3)
C17 0.033(3) 0.033(3) 0.031(3) -0.010(3) -0.008(2) -0.008(3)
C18 0.023(3) 0.018(3) 0.029(3) -0.011(2) -0.007(2) 0.000(2)
C19 0.031(3) 0.029(3) 0.027(3) -0.008(2) 0.000(2) -0.008(2)
C20 0.024(3) 0.030(3) 0.057(4) -0.019(3) -0.005(3) 0.003(2)
C21 0.030(3) 0.041(4) 0.045(4) -0.025(3) 0.009(3) -0.009(3)
C22 0.037(3) 0.044(4) 0.026(3) -0.014(3) -0.002(2) -0.010(3)
C23 0.029(3) 0.027(3) 0.024(3) -0.006(2) -0.005(2) -0.005(2)
C24 0.021(2) 0.025(3) 0.023(3) -0.005(2) -0.007(2) -0.007(2)
C25 0.025(3) 0.029(3) 0.032(3) -0.008(2) -0.007(2) -0.007(2)
C26 0.035(3) 0.015(3) 0.046(3) -0.005(2) -0.012(3) 0.004(2)
C27 0.029(3) 0.048(4) 0.044(4) -0.003(3) -0.016(3) -0.004(3)
C28 0.046(4) 0.041(4) 0.047(4) -0.012(3) -0.023(3) -0.005(3)
C29 0.028(3) 0.029(3) 0.036(3) -0.010(3) -0.013(2) 0.001(2)
C33 0.033(3) 0.049(4) 0.018(3) -0.016(3) 0.004(2) -0.012(3)
C30 0.017(2) 0.028(3) 0.023(2) -0.011(2) -0.0002(19) -0.005(2)
C34 0.043(3) 0.035(3) 0.032(3) -0.008(3) -0.002(3) -0.020(3)
C31 0.020(2) 0.018(3) 0.032(3) -0.009(2) -0.007(2) -0.002(2)
C32 0.019(2) 0.026(3) 0.018(2) -0.009(2) -0.0009(19) -0.001(2)
C35 0.033(3) 0.026(3) 0.033(3) -0.016(2) -0.001(2) -0.011(2)
C36 0.034(3) 0.031(3) 0.041(3) -0.006(3) -0.003(3) -0.009(3)
C37 0.026(3) 0.041(4) 0.059(4) -0.021(3) -0.010(3) -0.001(3)
C38 0.029(3) 0.049(4) 0.077(5) -0.043(4) 0.008(3) -0.016(3)
C39 0.036(3) 0.044(4) 0.053(4) -0.027(3) 0.011(3) -0.016(3)
C40 0.036(3) 0.027(3) 0.029(3) -0.013(2) 0.006(2) -0.014(2)
C41 0.031(3) 0.030(3) 0.024(3) -0.010(2) -0.002(2) -0.011(2)
C42 0.055(4) 0.029(3) 0.028(3) -0.014(3) -0.009(3) -0.002(3)
C43 0.055(4) 0.048(4) 0.024(3) -0.002(3) -0.018(3) -0.012(3)
C44 0.037(3) 0.032(3) 0.035(3) -0.003(3) -0.011(3) -0.007(3)
C45 0.030(3) 0.032(3) 0.038(3) -0.011(3) -0.009(2) 0.000(2)
C46 0.024(3) 0.037(3) 0.024(3) -0.010(2) -0.003(2) -0.007(2)
C47 0.028(3) 0.026(3) 0.024(3) -0.010(2) -0.004(2) -0.006(2)
C48 0.031(3) 0.032(3) 0.034(3) -0.011(3) -0.009(2) -0.004(2)
C49 0.040(3) 0.029(3) 0.036(3) -0.010(3) -0.020(3) 0.002(3)
C50 0.067(4) 0.027(3) 0.023(3) -0.008(2) -0.016(3) -0.003(3)
C51 0.057(4) 0.032(3) 0.020(3) -0.002(2) -0.004(3) -0.016(3)
C52 0.031(3) 0.027(3) 0.028(3) -0.008(2) 0.000(2) -0.004(2)
C53 0.019(2) 0.026(3) 0.018(2) -0.008(2) 0.0008(19) -0.005(2)
C54 0.030(3) 0.028(3) 0.033(3) -0.009(2) -0.003(2) -0.002(2)
C55 0.021(3) 0.040(3) 0.034(3) -0.009(3) -0.003(2) -0.008(2)
C56 0.023(3) 0.037(3) 0.020(3) -0.005(2) -0.002(2) 0.009(2)
C57 0.033(3) 0.026(3) 0.035(3) -0.011(3) -0.009(2) 0.005(2)
C58 0.037(3) 0.026(3) 0.027(3) -0.006(2) -0.013(2) -0.004(2)
C59 0.054(5) 0.074(6) 0.067(5) -0.030(4) -0.018(4) -0.007(4)
C60 0.059(4) 0.032(4) 0.035(3) -0.005(3) -0.031(3) 0.001(3)
C61 0.042(4) 0.047(4) 0.041(3) -0.016(3) -0.020(3) -0.001(3)
C62 0.037(3) 0.027(3) 0.044(3) -0.009(3) -0.008(3) -0.009(3)
C63 0.081(6) 0.051(5) 0.064(5) -0.008(4) -0.034(4) -0.020(4)
C64 0.043(4) 0.062(5) 0.043(4) -0.021(4) -0.013(3) -0.017(3)
Cl1 0.0223(6) 0.0269(7) 0.0486(8) -0.0165(6) -0.0099(6) -0.0016(5)
Cl2 0.0262(6) 0.0235(7) 0.0265(6) -0.0072(5) -0.0087(5) -0.0004(5)
Cl3 0.0239(8) 0.0562(11) 0.0742(12) -0.0075(9) -0.0116(7) -0.0041(7)
Cl4 0.0371(8) 0.0430(9) 0.0632(10) -0.0278(8) -0.0224(7) 0.0062(7)
Cu1 0.0273(3) 0.0222(4) 0.0236(3) -0.0072(3) -0.0066(3) -0.0064(3)
Cu2 0.0257(3) 0.0229(4) 0.0242(3) -0.0100(3) -0.0026(3) -0.0053(3)
Cu3 0.0275(4) 0.0512(5) 0.0659(5) -0.0228(4) -0.0167(4) 0.0030(4)
F1 0.069(3) 0.066(3) 0.201(6) -0.015(4) -0.063(4) -0.017(3)
F2 0.145(4) 0.036(2) 0.034(2) -0.0137(18) -0.015(2) 0.025(2)
F3 0.047(2) 0.0280(19) 0.064(2) -0.0131(17) -0.0121(18) -0.0044(16)
F4 0.125(4) 0.046(2) 0.031(2) -0.0119(18) -0.017(2) 0.001(2)
N1 0.016(2) 0.027(2) 0.022(2) -0.0065(18) -0.0036(16) -0.0043(17)
N2 0.019(2) 0.021(2) 0.024(2) -0.0068(18) -0.0090(17) -0.0018(17)
N3 0.022(2) 0.025(2) 0.020(2) -0.0079(18) -0.0062(17) -0.0027(18)
N4 0.019(2) 0.023(2) 0.026(2) -0.0082(18) -0.0020(17) -0.0076(17)
N5 0.064(4) 0.048(4) 0.039(3) -0.012(3) -0.024(3) 0.007(3)
N6 0.042(3) 0.046(4) 0.077(4) 0.007(3) -0.033(3) -0.008(3)
N7 0.054(4) 0.066(4) 0.055(4) -0.007(3) -0.021(3) -0.023(3)
P1 0.0235(7) 0.0242(7) 0.0199(6) -0.0069(6) -0.0036(5) -0.0070(6)
P2 0.0223(7) 0.0216(7) 0.0204(6) -0.0074(5) -0.0063(5) -0.0030(5)
P3 0.0265(7) 0.0222(7) 0.0220(7) -0.0075(6) -0.0014(5) -0.0060(6)
P4 0.0193(6) 0.0223(7) 0.0217(6) -0.0074(5) -0.0021(5) -0.0051(5)

loop_
_atom_type_symbol
_atom_type_description
_atom_type_scat_dispersion_real
_atom_type_scat_dispersion_imag
_atom_type_scat_source
C C 0.0033 0.0016 'International Tables Vol C Tables 4.2.6.8 and 6.1.1.4'
H H 0.0000 0.0000 'International Tables Vol C Tables 4.2.6.8 and 6.1.1.4'
B B 0.0013 0.0007 'International Tables Vol C Tables 4.2.6.8 and 6.1.1.4'
N N 0.0061 0.0033 'International Tables Vol C Tables 4.2.6.8 and 6.1.1.4'
F F 0.0171 0.0103 'International Tables Vol C Tables 4.2.6.8 and 6.1.1.4'
P P 0.1023 0.0942 'International Tables Vol C Tables 4.2.6.8 and 6.1.1.4'
Cl Cl 0.1484 0.1585 'International Tables Vol C Tables 4.2.6.8 and 6.1.1.4'
Cu Cu 0.3201 1.2651 'International Tables Vol C Tables 4.2.6.8 and 6.1.1.4'

loop_
_geom_angle_atom_site_label_1
_geom_angle_atom_site_label_2
_geom_angle_atom_site_label_3
_geom_angle
F1 B1 F3 109.8(5)
F1 B1 F4 110.7(6)
F3 B1 F4 111.1(5)
F1 B1 F2 108.5(6)
F3 B1 F2 109.4(5)
F4 B1 F2 107.4(5)
N1 C4 H4A 109.5
N1 C4 H4B 109.5
H4A C4 H4B 109.5
N1 C4 H4C 109.5
H4A C4 H4C 109.5
H4B C4 H4C 109.5
N2 C1 N1 109.9(4)
N2 C1 H1 125.1
N1 C1 H1 125.1
N2 C5 H5A 109.5
N2 C5 H5B 109.5
H5A C5 H5B 109.5
N2 C5 H5C 109.5
H5A C5 H5C 109.5
H5B C5 H5C 109.5
C3 C2 N2 106.5(4)
C3 C2 P1 122.1(4)
N2 C2 P1 131.4(3)
C2 C3 N1 107.0(4)
C2 C3 P2 121.6(4)
N1 C3 P2 131.4(4)
C7 C6 C11 120.8(5)
C7 C6 P1 116.1(4)
C11 C6 P1 122.9(4)
C6 C7 C8 120.0(5)
C6 C7 H7 120.0
C8 C7 H7 120.0
C7 C8 C9 120.0(6)
C7 C8 H8 120.0
C9 C8 H8 120.0
C10 C9 C8 119.2(5)
C10 C9 H9 120.4
C8 C9 H9 120.4
C9 C10 C11 121.5(5)
C9 C10 H10 119.3
C11 C10 H10 119.3
C6 C11 C10 118.6(5)
C6 C11 H11 120.7
C10 C11 H11 120.7
C17 C12 C13 118.2(5)
C17 C12 P1 118.8(4)
C13 C12 P1 122.6(4)
C14 C13 C12 120.6(5)
C14 C13 H13 119.7
C12 C13 H13 119.7
C13 C14 C15 120.4(5)
C13 C14 H14 119.8
C15 C14 H14 119.8
C16 C15 C14 119.0(5)
C16 C15 H15 120.5
C14 C15 H15 120.5
C15 C16 C17 121.3(5)
C15 C16 H16 119.4
C17 C16 H16 119.4
C16 C17 C12 120.5(5)
C16 C17 H17 119.7
C12 C17 H17 119.7
C19 C18 C23 120.2(5)
C19 C18 P2 116.7(4)
C23 C18 P2 123.1(4)
C18 C19 C20 120.5(5)
C18 C19 H19 119.8
C20 C19 H19 119.8
C19 C20 C21 118.1(5)
C19 C20 H20 121.0
C21 C20 H20 121.0
C22 C21 C20 121.2(5)
C22 C21 H21 119.4
C20 C21 H21 119.4
C21 C22 C23 120.6(5)
C21 C22 H22 119.7
C23 C22 H22 119.7
C18 C23 C22 119.4(5)
C18 C23 H23 120.3
C22 C23 H23 120.3
C29 C24 C25 119.5(5)
C29 C24 P2 117.3(4)
C25 C24 P2 123.0(4)
C24 C25 C26 120.1(5)
C24 C25 H25 119.9
C26 C25 H25 119.9
C27 C26 C25 119.3(5)
C27 C26 H26 120.3
C25 C26 H26 120.3
C28 C27 C26 121.0(6)
C28 C27 H27 119.5
C26 C27 H27 119.5
C27 C28 C29 119.7(6)
C27 C28 H28 120.1
C29 C28 H28 120.1
C24 C29 C28 120.3(5)
C24 C29 H29 119.8
C28 C29 H29 119.8
N3 C33 H33A 109.5
N3 C33 H33B 109.5
H33A C33 H33B 109.5
N3 C33 H33C 109.5
H33A C33 H33C 109.5
H33B C33 H33C 109.5
N3 C30 N4 110.1(4)
N3 C30 H30 125.0
N4 C30 H30 125.0
N4 C34 H34A 109.5
N4 C34 H34B 109.5
H34A C34 H34B 109.5
N4 C34 H34C 109.5
H34A C34 H34C 109.5
H34B C34 H34C 109.5
C32 C31 N4 106.8(4)
C32 C31 P3 123.2(4)
N4 C31 P3 129.9(4)
C31 C32 N3 106.0(4)
C31 C32 P4 121.0(3)
N3 C32 P4 133.0(3)
C36 C35 C40 118.9(5)
C36 C35 P3 115.8(4)
C40 C35 P3 125.3(5)
C35 C36 C37 121.0(5)
C35 C36 H36 119.5
C37 C36 H36 119.5
C38 C37 C36 119.0(6)
C38 C37 H37 120.5
C36 C37 H37 120.5
C39 C38 C37 119.6(6)
C39 C38 H38 120.2
C37 C38 H38 120.2
C38 C39 C40 121.4(6)
C38 C39 H39 119.3
C40 C39 H39 119.3
C35 C40 C39 120.0(6)
C35 C40 H40 120.0
C39 C40 H40 120.0
C42 C41 C46 118.6(5)
C42 C41 P3 117.6(4)
C46 C41 P3 123.6(4)
C43 C42 C41 120.8(5)
C43 C42 H42 119.6
C41 C42 H42 119.6
C42 C43 C44 119.9(5)
C42 C43 H43 120.1
C44 C43 H43 120.1
C45 C44 C43 119.7(5)
C45 C44 H44 120.1
C43 C44 H44 120.1
C44 C45 C46 120.6(5)
C44 C45 H45 119.7
C46 C45 H45 119.7
C45 C46 C41 120.4(5)
C45 C46 H46 119.8
C41 C46 H46 119.8
C48 C47 C52 118.8(5)
C48 C47 P4 118.4(4)
C52 C47 P4 122.3(4)
C49 C48 C47 121.4(5)
C49 C48 H48 119.3
C47 C48 H48 119.3
C48 C49 C50 119.3(5)
C48 C49 H49 120.4
C50 C49 H49 120.4
C51 C50 C49 120.4(5)
C51 C50 H50 119.8
C49 C50 H50 119.8
C50 C51 C52 120.1(5)
C50 C51 H51 120.0
C52 C51 H51 120.0
C51 C52 C47 120.0(5)
C51 C52 H52 120.0
C47 C52 H52 120.0
C58 C53 C54 119.6(5)
C58 C53 P4 125.7(4)
C54 C53 P4 114.5(4)
C55 C54 C53 119.6(5)
C55 C54 H54 120.2
C53 C54 H54 120.2
C54 C55 C56 120.4(5)
C54 C55 H55 119.8
C56 C55 H55 119.8
C57 C56 C55 120.5(5)
C57 C56 H56 119.8
C55 C56 H56 119.8
C56 C57 C58 119.8(5)
C56 C57 H57 120.1
C58 C57 H57 120.1
C53 C58 C57 120.0(5)
C53 C58 H58 120.0
C57 C58 H58 120.0
C60 C59 H59A 109.5
C60 C59 H59B 109.5
H59A C59 H59B 109.5
C60 C59 H59C 109.5
H59A C59 H59C 109.5
H59B C59 H59C 109.5
N5 C60 C59 179.3(6)
C62 C61 H61A 109.5
C62 C61 H61B 109.5
H61A C61 H61B 109.5
C62 C61 H61C 109.5
H61A C61 H61C 109.5
H61B C61 H61C 109.5
N6 C62 C61 178.6(7)
C64 C63 H63A 109.5
C64 C63 H63B 109.5
H63A C63 H63B 109.5
C64 C63 H63C 109.5
H63A C63 H63C 109.5
H63B C63 H63C 109.5
N7 C64 C63 179.6(9)
Cu1 Cl1 Cu2 77.31(5)
Cu1 Cl2 Cu2 76.94(4)
P2 Cu1 P1 92.99(5)
P2 Cu1 Cl1 116.00(5)
P1 Cu1 Cl1 119.76(5)
P2 Cu1 Cl2 115.61(5)
P1 Cu1 Cl2 112.45(5)
Cl1 Cu1 Cl2 100.98(5)
P2 Cu1 Cu2 120.30(4)
P1 Cu1 Cu2 146.43(4)
Cl1 Cu1 Cu2 51.74(4)
Cl2 Cu1 Cu2 51.60(4)
P4 Cu2 P3 93.51(5)
P4 Cu2 Cl2 108.96(5)
P3 Cu2 Cl2 126.37(5)
P4 Cu2 Cl1 119.02(5)
P3 Cu2 Cl1 110.49(6)
Cl2 Cu2 Cl1 100.09(5)
P4 Cu2 Cu1 116.56(4)
P3 Cu2 Cu1 149.36(4)
Cl2 Cu2 Cu1 51.45(3)
Cl1 Cu2 Cu1 50.95(4)
Cl3 Cu3 Cl4 172.97(8)
C1 N1 C3 108.3(4)
C1 N1 C4 124.0(4)
C3 N1 C4 127.8(4)
C1 N2 C2 108.5(4)
C1 N2 C5 125.1(4)
C2 N2 C5 126.4(4)
C30 N3 C32 109.1(4)
C30 N3 C33 124.5(4)
C32 N3 C33 126.1(4)
C30 N4 C31 108.1(4)
C30 N4 C34 123.1(4)
C31 N4 C34 128.8(4)
C2 P1 C12 102.8(2)
C2 P1 C6 103.2(2)
C12 P1 C6 108.0(2)
C2 P1 Cu1 99.16(15)
C12 P1 Cu1 119.12(16)
C6 P1 Cu1 120.92(17)
C24 P2 C3 104.5(2)
C24 P2 C18 106.3(2)
C3 P2 C18 102.9(2)
C24 P2 Cu1 114.61(16)
C3 P2 Cu1 99.33(17)
C18 P2 Cu1 126.09(17)
C41 P3 C31 105.2(2)
C41 P3 C35 106.8(2)
C31 P3 C35 100.1(2)
C41 P3 Cu2 120.67(17)
C31 P3 Cu2 99.97(16)
C35 P3 Cu2 120.39(17)
C32 P4 C53 104.9(2)
C32 P4 C47 105.6(2)
C53 P4 C47 106.4(2)
C32 P4 Cu2 100.84(15)
C53 P4 Cu2 115.70(16)
C47 P4 Cu2 121.53(17)

loop_
_geom_bond_atom_site_label_1
_geom_bond_atom_site_label_2
_geom_bond_distance
B1 F1 1.357(8)
B1 F3 1.362(7)
B1 F4 1.375(8)
B1 F2 1.390(7)
C4 N1 1.464(6)
C4 H4A 0.9600
C4 H4B 0.9600
C4 H4C 0.9600
C1 N2 1.324(6)
C1 N1 1.329(6)
C1 H1 0.9300
C5 N2 1.468(6)
C5 H5A 0.9600
C5 H5B 0.9600
C5 H5C 0.9600
C2 C3 1.374(6)
C2 N2 1.389(6)
C2 P1 1.813(5)
C3 N1 1.384(6)
C3 P2 1.820(5)
C6 C7 1.374(8)
C6 C11 1.377(7)
C6 P1 1.838(5)
C7 C8 1.385(7)
C7 H7 0.9300
C8 C9 1.393(8)
C8 H8 0.9300
C9 C10 1.359(8)
C9 H9 0.9300
C10 C11 1.400(7)
C10 H10 0.9300
C11 H11 0.9300
C12 C17 1.396(7)
C12 C13 1.406(7)
C12 P1 1.818(5)
C13 C14 1.391(8)
C13 H13 0.9300
C14 C15 1.395(8)
C14 H14 0.9300
C15 C16 1.375(8)
C15 H15 0.9300
C16 C17 1.390(8)
C16 H16 0.9300
C17 H17 0.9300
C18 C19 1.378(7)
C18 C23 1.388(7)
C18 P2 1.831(5)
C19 C20 1.401(7)
C19 H19 0.9300
C20 C21 1.406(8)
C20 H20 0.9300
C21 C22 1.349(8)
C21 H21 0.9300
C22 C23 1.393(7)
C22 H22 0.9300
C23 H23 0.9300
C24 C29 1.382(7)
C24 C25 1.391(7)
C24 P2 1.818(5)
C25 C26 1.393(7)
C25 H25 0.9300
C26 C27 1.377(8)
C26 H26 0.9300
C27 C28 1.375(8)
C27 H27 0.9300
C28 C29 1.388(8)
C28 H28 0.9300
C29 H29 0.9300
C33 N3 1.488(6)
C33 H33A 0.9600
C33 H33B 0.9600
C33 H33C 0.9600
C30 N3 1.309(6)
C30 N4 1.322(6)
C30 H30 0.9300
C34 N4 1.468(6)
C34 H34A 0.9600
C34 H34B 0.9600
C34 H34C 0.9600
C31 C32 1.373(6)
C31 N4 1.388(6)
C31 P3 1.817(5)
C32 N3 1.388(6)
C32 P4 1.813(5)
C35 C36 1.370(8)
C35 C40 1.386(7)
C35 P3 1.826(6)
C36 C37 1.410(8)
C36 H36 0.9300
C37 C38 1.394(9)
C37 H37 0.9300
C38 C39 1.355(9)
C38 H38 0.9300
C39 C40 1.393(8)
C39 H39 0.9300
C40 H40 0.9300
C41 C42 1.386(7)
C41 C46 1.393(7)
C41 P3 1.811(6)
C42 C43 1.384(8)
C42 H42 0.9300
C43 C44 1.391(8)
C43 H43 0.9300
C44 C45 1.368(8)
C44 H44 0.9300
C45 C46 1.385(7)
C45 H45 0.9300
C46 H46 0.9300
C47 C48 1.381(7)
C47 C52 1.399(7)
C47 P4 1.827(5)
C48 C49 1.378(7)
C48 H48 0.9300
C49 C50 1.391(8)
C49 H49 0.9300
C50 C51 1.372(8)
C50 H50 0.9300
C51 C52 1.390(7)
C51 H51 0.9300
C52 H52 0.9300
C53 C58 1.380(7)
C53 C54 1.403(7)
C53 P4 1.821(5)
C54 C55 1.377(7)
C54 H54 0.9300
C55 C56 1.377(7)
C55 H55 0.9300
C56 C57 1.374(8)
C56 H56 0.9300
C57 C58 1.395(7)
C57 H57 0.9300
C58 H58 0.9300
C59 C60 1.447(10)
C59 H59A 0.9600
C59 H59B 0.9600
C59 H59C 0.9600
C60 N5 1.143(8)
C61 C62 1.439(8)
C61 H61A 0.9600
C61 H61B 0.9600
C61 H61C 0.9600
C62 N6 1.139(7)
C63 C64 1.466(10)
C63 H63A 0.9600
C63 H63B 0.9600
C63 H63C 0.9600
C64 N7 1.142(8)
Cl1 Cu1 2.3217(14)
Cl1 Cu2 2.3472(15)
Cl2 Cu1 2.3414(14)
Cl2 Cu2 2.3463(14)
Cl3 Cu3 2.108(2)
Cl4 Cu3 2.1124(19)
Cu1 P2 2.2691(14)
Cu1 P1 2.2705(14)
Cu1 Cu2 2.9164(10)
Cu2 P4 2.2672(14)
Cu2 P3 2.2676(15)

loop_
_geom_torsion_atom_site_label_1
_geom_torsion_atom_site_label_2
_geom_torsion_atom_site_label_3
_geom_torsion_atom_site_label_4
_geom_torsion
N2 C2 C3 N1 -0.3(5)
P1 C2 C3 N1 178.9(3)
N2 C2 C3 P2 179.0(3)
P1 C2 C3 P2 -1.8(6)
C11 C6 C7 C8 -2.5(8)
P1 C6 C7 C8 -176.8(4)
C6 C7 C8 C9 3.1(8)
C7 C8 C9 C10 -1.7(9)
C8 C9 C10 C11 -0.2(9)
C7 C6 C11 C10 0.7(8)
P1 C6 C11 C10 174.6(4)
C9 C10 C11 C6 0.7(8)
C17 C12 C13 C14 0.6(7)
P1 C12 C13 C14 173.1(4)
C12 C13 C14 C15 0.4(8)
C13 C14 C15 C16 -0.2(8)
C14 C15 C16 C17 -1.0(9)
C15 C16 C17 C12 2.0(8)
C13 C12 C17 C16 -1.8(7)
P1 C12 C17 C16 -174.6(4)
C23 C18 C19 C20 1.9(8)
P2 C18 C19 C20 -179.3(4)
C18 C19 C20 C21 -2.0(8)
C19 C20 C21 C22 1.3(8)
C20 C21 C22 C23 -0.6(9)
C19 C18 C23 C22 -1.2(8)
P2 C18 C23 C22 -179.9(4)
C21 C22 C23 C18 0.5(8)
C29 C24 C25 C26 0.7(7)
P2 C24 C25 C26 -174.4(4)
C24 C25 C26 C27 -1.4(8)
C25 C26 C27 C28 0.4(9)
C26 C27 C28 C29 1.2(9)
C25 C24 C29 C28 0.9(8)
P2 C24 C29 C28 176.3(4)
C27 C28 C29 C24 -1.9(9)
N4 C31 C32 N3 -0.5(5)
P3 C31 C32 N3 -176.9(3)
N4 C31 C32 P4 179.6(3)
P3 C31 C32 P4 3.3(6)
C40 C35 C36 C37 -2.5(8)
P3 C35 C36 C37 177.2(4)
C35 C36 C37 C38 2.0(9)
C36 C37 C38 C39 -0.4(9)
C37 C38 C39 C40 -0.5(9)
C36 C35 C40 C39 1.5(8)
P3 C35 C40 C39 -178.1(4)
C38 C39 C40 C35 0.0(8)
C46 C41 C42 C43 -2.6(8)
P3 C41 C42 C43 -177.2(5)
C41 C42 C43 C44 0.9(9)
C42 C43 C44 C45 0.6(9)
C43 C44 C45 C46 -0.3(8)
C44 C45 C46 C41 -1.4(8)
C42 C41 C46 C45 2.9(8)
P3 C41 C46 C45 177.1(4)
C52 C47 C48 C49 0.5(8)
P4 C47 C48 C49 172.9(4)
C47 C48 C49 C50 -1.2(8)
C48 C49 C50 C51 1.4(8)
C49 C50 C51 C52 -1.0(8)
C50 C51 C52 C47 0.2(8)
C48 C47 C52 C51 0.0(7)
P4 C47 C52 C51 -172.1(4)
C58 C53 C54 C55 1.9(8)
P4 C53 C54 C55 178.3(4)
C53 C54 C55 C56 -0.9(8)
C54 C55 C56 C57 -0.4(8)
C55 C56 C57 C58 0.8(8)
C54 C53 C58 C57 -1.5(7)
P4 C53 C58 C57 -177.6(4)
C56 C57 C58 C53 0.2(8)
Cu2 Cl1 Cu1 P2 109.29(5)
Cu2 Cl1 Cu1 P1 -140.48(5)
Cu2 Cl1 Cu1 Cl2 -16.49(5)
Cu2 Cl2 Cu1 P2 -109.51(5)
Cu2 Cl2 Cu1 P1 145.37(5)
Cu2 Cl2 Cu1 Cl1 16.52(5)
Cu1 Cl2 Cu2 P4 109.32(5)
Cu1 Cl2 Cu2 P3 -141.21(6)
Cu1 Cl2 Cu2 Cl1 -16.29(5)
Cu1 Cl1 Cu2 P4 -102.03(5)
Cu1 Cl1 Cu2 P3 151.59(5)
Cu1 Cl1 Cu2 Cl2 16.41(5)
P2 Cu1 Cu2 P4 6.33(7)
P1 Cu1 Cu2 P4 -165.55(8)
Cl1 Cu1 Cu2 P4 107.03(6)
Cl2 Cu1 Cu2 P4 -93.79(6)
P2 Cu1 Cu2 P3 -161.68(9)
P1 Cu1 Cu2 P3 26.44(13)
Cl1 Cu1 Cu2 P3 -60.98(10)
Cl2 Cu1 Cu2 P3 98.20(10)
P2 Cu1 Cu2 Cl2 100.12(6)
P1 Cu1 Cu2 Cl2 -71.76(9)
Cl1 Cu1 Cu2 Cl2 -159.17(6)
P2 Cu1 Cu2 Cl1 -100.70(7)
P1 Cu1 Cu2 Cl1 87.41(9)
Cl2 Cu1 Cu2 Cl1 159.17(6)
N2 C1 N1 C3 -1.4(5)
N2 C1 N1 C4 177.9(4)
C2 C3 N1 C1 1.0(5)
P2 C3 N1 C1 -178.2(4)
C2 C3 N1 C4 -178.2(5)
P2 C3 N1 C4 2.6(8)
N1 C1 N2 C2 1.2(5)
N1 C1 N2 C5 -176.5(4)
C3 C2 N2 C1 -0.5(5)
P1 C2 N2 C1 -179.6(4)
C3 C2 N2 C5 177.1(5)
P1 C2 N2 C5 -2.0(8)
N4 C30 N3 C32 -0.4(6)
N4 C30 N3 C33 -174.1(4)
C31 C32 N3 C30 0.6(5)
P4 C32 N3 C30 -179.6(4)
C31 C32 N3 C33 174.2(5)
P4 C32 N3 C33 -6.0(8)
N3 C30 N4 C31 0.0(6)
N3 C30 N4 C34 179.1(5)
C32 C31 N4 C30 0.3(6)
P3 C31 N4 C30 176.3(4)
C32 C31 N4 C34 -178.7(5)
P3 C31 N4 C34 -2.7(8)
C3 C2 P1 C12 -106.8(4)
N2 C2 P1 C12 72.2(5)
C3 C2 P1 C6 141.0(4)
N2 C2 P1 C6 -40.0(5)
C3 C2 P1 Cu1 16.1(4)
N2 C2 P1 Cu1 -164.9(4)
C17 C12 P1 C2 178.1(4)
C13 C12 P1 C2 5.7(4)
C17 C12 P1 C6 -73.2(4)
C13 C12 P1 C6 114.4(4)
C17 C12 P1 Cu1 69.9(4)
C13 C12 P1 Cu1 -102.6(4)
C7 C6 P1 C2 -61.5(5)
C11 C6 P1 C2 124.4(4)
C7 C6 P1 C12 -169.9(4)
C11 C6 P1 C12 15.9(5)
C7 C6 P1 Cu1 47.9(5)
C11 C6 P1 Cu1 -126.3(4)
P2 Cu1 P1 C2 -18.71(17)
Cl1 Cu1 P1 C2 -141.09(16)
Cl2 Cu1 P1 C2 100.63(17)
Cu2 Cu1 P1 C2 154.28(16)
P2 Cu1 P1 C12 91.60(19)
Cl1 Cu1 P1 C12 -30.8(2)
Cl2 Cu1 P1 C12 -149.06(19)
Cu2 Cu1 P1 C12 -95.4(2)
P2 Cu1 P1 C6 -130.2(2)
Cl1 Cu1 P1 C6 107.4(2)
Cl2 Cu1 P1 C6 -10.9(2)
Cu2 Cu1 P1 C6 42.8(2)
C29 C24 P2 C3 177.1(4)
C25 C24 P2 C3 -7.7(5)
C29 C24 P2 C18 68.7(4)
C25 C24 P2 C18 -116.0(4)
C29 C24 P2 Cu1 -75.3(4)
C25 C24 P2 Cu1 100.0(4)
C2 C3 P2 C24 105.0(4)
N1 C3 P2 C24 -75.9(5)
C2 C3 P2 C18 -144.1(4)
N1 C3 P2 C18 35.0(5)
C2 C3 P2 Cu1 -13.6(4)
N1 C3 P2 Cu1 165.5(5)
C19 C18 P2 C24 177.4(4)
C23 C18 P2 C24 -3.9(5)
C19 C18 P2 C3 67.8(4)
C23 C18 P2 C3 -113.4(4)
C19 C18 P2 Cu1 -44.0(5)
C23 C18 P2 Cu1 134.7(4)
P1 Cu1 P2 C24 -92.71(18)
Cl1 Cu1 P2 C24 32.64(18)
Cl2 Cu1 P2 C24 150.60(17)
Cu2 Cu1 P2 C24 91.77(18)
P1 Cu1 P2 C3 18.07(17)
Cl1 Cu1 P2 C3 143.42(17)
Cl2 Cu1 P2 C3 -98.61(17)
Cu2 Cu1 P2 C3 -157.44(16)
P1 Cu1 P2 C18 131.6(2)
Cl1 Cu1 P2 C18 -103.1(2)
Cl2 Cu1 P2 C18 14.9(2)
Cu2 Cu1 P2 C18 -43.9(2)
C42 C41 P3 C31 -172.9(4)
C46 C41 P3 C31 12.8(5)
C42 C41 P3 C35 -67.0(5)
C46 C41 P3 C35 118.7(4)
C42 C41 P3 Cu2 75.5(5)
C46 C41 P3 Cu2 -98.8(4)
C32 C31 P3 C41 -119.9(4)
N4 C31 P3 C41 64.6(5)
C32 C31 P3 C35 129.4(4)
N4 C31 P3 C35 -46.0(5)
C32 C31 P3 Cu2 5.8(5)
N4 C31 P3 Cu2 -169.6(4)
C36 C35 P3 C41 -168.2(4)
C40 C35 P3 C41 11.4(5)
C36 C35 P3 C31 -58.8(4)
C40 C35 P3 C31 120.8(4)
C36 C35 P3 Cu2 49.2(5)
C40 C35 P3 Cu2 -131.2(4)
P4 Cu2 P3 C41 105.0(2)
Cl2 Cu2 P3 C41 -11.7(2)
Cl1 Cu2 P3 C41 -132.18(19)
Cu1 Cu2 P3 C41 -85.7(2)
P4 Cu2 P3 C31 -9.41(17)
Cl2 Cu2 P3 C31 -126.12(17)
Cl1 Cu2 P3 C31 113.39(17)
Cu1 Cu2 P3 C31 159.86(17)
P4 Cu2 P3 C35 -117.5(2)
Cl2 Cu2 P3 C35 125.8(2)
Cl1 Cu2 P3 C35 5.3(2)
Cu1 Cu2 P3 C35 51.8(2)
C31 C32 P4 C53 110.1(4)
N3 C32 P4 C53 -69.6(5)
C31 C32 P4 C47 -137.7(4)
N3 C32 P4 C47 42.5(5)
C31 C32 P4 Cu2 -10.4(4)
N3 C32 P4 Cu2 169.8(5)
C58 C53 P4 C32 10.6(5)
C54 C53 P4 C32 -165.6(4)
C58 C53 P4 C47 -101.0(5)
C54 C53 P4 C47 82.8(4)
C58 C53 P4 Cu2 120.7(4)
C54 C53 P4 Cu2 -55.5(4)
C48 C47 P4 C32 51.9(4)
C52 C47 P4 C32 -136.0(4)
C48 C47 P4 C53 163.0(4)
C52 C47 P4 C53 -24.8(5)
C48 C47 P4 Cu2 -61.7(4)
C52 C47 P4 Cu2 110.4(4)
P3 Cu2 P4 C32 10.72(17)
Cl2 Cu2 P4 C32 141.21(17)
Cl1 Cu2 P4 C32 -105.06(17)
Cu1 Cu2 P4 C32 -163.19(16)
P3 Cu2 P4 C53 -101.81(18)
Cl2 Cu2 P4 C53 28.68(19)
Cl1 Cu2 P4 C53 142.41(18)
Cu1 Cu2 P4 C53 84.28(18)
P3 Cu2 P4 C47 126.7(2)
Cl2 Cu2 P4 C47 -102.8(2)
Cl1 Cu2 P4 C47 11.0(2)
Cu1 Cu2 P4 C47 -47.2(2)
